data_7153473
loop_
_publ_author_name
'Selvakumar, Jayaraman'
'Makriyannis, Alexandros'
'Ramanathan, Chinnasamy Ramaraj'

_publ_section_title
;
 An unusual reactivity of BBr(3): Accessing tetrahydroisoquinoline units
 from N-phenethylimides.
;
_journal_issue 18
_journal_name_full 'Organic &amp; biomolecular chemistry'
_journal_page_first 4056
_journal_page_last 4058
_journal_paper_doi 10.1039/c0ob00269k
_journal_volume 8
_journal_year 2010
_chemical_formula_moiety 'C15 H19 N O3'
_chemical_formula_sum 'C15 H19 N O3'
_chemical_formula_weight 261.31
_chemical_melting_point 397
_chemical_name_common 9,11-dimethoxy-1,2,3,6,7,11b-hexahydrobenzo(a)quinolizin-4-one
_chemical_name_systematic
;
9,11-dimethoxy-1,2,3,6,7,11b-hexahydrobenzo[a]quinolizin-4-one
;
_space_group_IT_number 14
_symmetry_cell_setting monoclinic
_symmetry_space_group_name_Hall '-P 2ybc'
_symmetry_space_group_name_H-M 'P 1 21/c 1'
_atom_sites_solution_hydrogens geom
_atom_sites_solution_primary direct
_atom_sites_solution_secondary difmap
_audit_creation_method SHELXL-97
_cell_angle_alpha 90.00
_cell_angle_beta 95.396(4)
_cell_angle_gamma 90.00
_cell_formula_units_Z 4
_cell_length_a 10.2990(5)
_cell_length_b 8.4437(4)
_cell_length_c 15.6262(7)
_cell_measurement_reflns_used 2446
_cell_measurement_temperature 293(2)
_cell_measurement_theta_max 29.2576
_cell_measurement_theta_min 3.3091
_cell_volume 1352.86(11)
_computing_cell_refinement
;
CrysAlisPro, Oxford Diffraction Ltd.,
Version 1.171.33.55 (release 05-01-2010 CrysAlis171 .NET)
(compiled Jan 5 2010,16:28:46)
;
_computing_data_collection
;
CrysAlisPro, Oxford Diffraction Ltd.,
Version 1.171.33.55 (release 05-01-2010 CrysAlis171 .NET)
(compiled Jan 5 2010,16:28:46)
;
_computing_data_reduction
;
CrysAlisPro, Oxford Diffraction Ltd.,
Version 1.171.33.55 (release 05-01-2010 CrysAlis171 .NET)
(compiled Jan 5 2010,16:28:46)
;
_computing_molecular_graphics
;
'ORTEP3 (Farrugia, 1997) and Mercury (Bruno et al., 2002)'
;
_computing_publication_material 'SHELXL-97 (Sheldrick, 1997)'
_computing_structure_refinement 'SHELXL-97 (Sheldrick, 1997)'
_computing_structure_solution 'SHELXL-97 (Sheldrick, 1997)'
_diffrn_ambient_temperature 293(2)
_diffrn_measured_fraction_theta_full 0.998
_diffrn_measured_fraction_theta_max 0.843
_diffrn_measurement_device_type 'Xcalibur, Eos'
_diffrn_measurement_method '\w scans'
_diffrn_radiation_monochromator graphite
_diffrn_radiation_source 'Enhance (Mo) X-ray Source'
_diffrn_radiation_type MoK\a
_diffrn_radiation_wavelength 0.71073
_diffrn_reflns_av_R_equivalents 0.0203
_diffrn_reflns_av_sigmaI/netI 0.0435
_diffrn_reflns_limit_h_max 7
_diffrn_reflns_limit_h_min -14
_diffrn_reflns_limit_k_max 10
_diffrn_reflns_limit_k_min -11
_diffrn_reflns_limit_l_max 21
_diffrn_reflns_limit_l_min -19
_diffrn_reflns_number 5699
_diffrn_reflns_theta_full 25.00
_diffrn_reflns_theta_max 29.32
_diffrn_reflns_theta_min 3.32
_exptl_absorpt_coefficient_mu 0.089
_exptl_absorpt_correction_T_max 0.9841
_exptl_absorpt_correction_T_min 0.9738
_exptl_absorpt_correction_type multi-scan
_exptl_absorpt_process_details CrysAlisPro
_exptl_crystal_colour colorless
_exptl_crystal_density_diffrn 1.283
_exptl_crystal_density_method 'not measured'
_exptl_crystal_description block
_exptl_crystal_F_000 560
_exptl_crystal_size_max 0.30
_exptl_crystal_size_mid 0.22
_exptl_crystal_size_min 0.18
_refine_diff_density_max 0.227
_refine_diff_density_min -0.232
_refine_diff_density_rms 0.043
_refine_ls_extinction_method none
_refine_ls_goodness_of_fit_ref 0.999
_refine_ls_hydrogen_treatment constr
_refine_ls_matrix_type full
_refine_ls_number_parameters 172
_refine_ls_number_reflns 3124
_refine_ls_number_restraints 0
_refine_ls_restrained_S_all 0.999
_refine_ls_R_factor_all 0.0903
_refine_ls_R_factor_gt 0.0488
_refine_ls_shift/su_max 0.000
_refine_ls_shift/su_mean 0.000
_refine_ls_structure_factor_coef Fsqd
_refine_ls_weighting_details 'calc w=1/[\s^2^(Fo^2^)+(0.0650P)^2^+0.0000P] where P=(Fo^2^+2Fc^2^)/3'
_refine_ls_weighting_scheme calc
_refine_ls_wR_factor_gt 0.1146
_refine_ls_wR_factor_ref 0.1258
_reflns_number_gt 1845
_reflns_number_total 3124
_reflns_threshold_expression >2sigma(I)
_cod_data_source_file c0ob00269k.txt
_cod_data_source_block crr-2
_cod_depositor_comments
;
The following automatic conversions were performed:

'_symmetry_cell_setting' value 'Monoclinic' changed to 'monoclinic'
according to /home/saulius/struct/CIF-dictionaries/cif_core.dic
dictionary named 'cif_core.dic' version 2.4.2 from 2011-04-26.

Automatic conversion script
Id: cif_fix_values 1891 2012-01-12 08:04:46Z andrius 
;
_cod_original_sg_symbol_H-M P2(1)/c
_cod_database_code 7153473

loop_
_symmetry_equiv_pos_as_xyz
'x, y, z'
'-x, y+1/2, -z+1/2'
'-x, -y, -z'
'x, -y-1/2, z-1/2'

loop_
_atom_site_label
_atom_site_type_symbol
_atom_site_fract_x
_atom_site_fract_y
_atom_site_fract_z
_atom_site_U_iso_or_equiv
_atom_site_adp_type
_atom_site_occupancy
_atom_site_symmetry_multiplicity
_atom_site_calc_flag
_atom_site_refinement_flags
C1 C 0.02079(14) 0.56112(17) 0.22705(9) 0.0285(3) Uani 1 1 d .
C9 C -0.07336(14) 0.52222(18) 0.29369(10) 0.0318(4) Uani 1 1 d .
H9 H -0.0527 0.4154 0.3154 0.038 Uiso 1 1 calc R
C2 C 0.15560(15) 0.55550(18) 0.25016(9) 0.0316(4) Uani 1 1 d .
N1 N -0.20946(13) 0.52085(16) 0.25453(9) 0.0390(3) Uani 1 1 d .
C6 C -0.02043(14) 0.59748(16) 0.14182(10) 0.0297(3) Uani 1 1 d .
C3 C 0.24614(15) 0.59563(18) 0.19330(10) 0.0354(4) Uani 1 1 d .
H3 H 0.3350 0.5940 0.2107 0.043 Uiso 1 1 calc R
O1 O 0.28123(11) 0.68180(15) 0.04872(7) 0.0523(4) Uani 1 1 d .
C5 C 0.06948(15) 0.63609(18) 0.08428(10) 0.0357(4) Uani 1 1 d .
H5 H 0.0406 0.6609 0.0277 0.043 Uiso 1 1 calc R
C4 C 0.20131(15) 0.63802(18) 0.11024(10) 0.0357(4) Uani 1 1 d .
O2 O 0.19228(10) 0.50611(14) 0.33249(7) 0.0467(3) Uani 1 1 d .
C11 C -0.16347(15) 0.5851(2) 0.11094(10) 0.0387(4) Uani 1 1 d .
H11A H -0.2047 0.6879 0.1145 0.046 Uiso 1 1 calc R
H11B H -0.1734 0.5510 0.0514 0.046 Uiso 1 1 calc R
C10 C -0.22803(16) 0.4674(2) 0.16582(11) 0.0446(4) Uani 1 1 d .
H10A H -0.3204 0.4603 0.1472 0.054 Uiso 1 1 calc R
H10B H -0.1895 0.3635 0.1606 0.054 Uiso 1 1 calc R
C15 C -0.06079(16) 0.6348(2) 0.37020(11) 0.0452(4) Uani 1 1 d .
H15A H 0.0251 0.6244 0.4009 0.054 Uiso 1 1 calc R
H15B H -0.0712 0.7432 0.3502 0.054 Uiso 1 1 calc R
C14 C -0.16428(17) 0.5963(2) 0.43001(11) 0.0494(5) Uani 1 1 d .
H14A H -0.1591 0.4855 0.4463 0.059 Uiso 1 1 calc R
H14B H -0.1511 0.6600 0.4818 0.059 Uiso 1 1 calc R
C8 C 0.32698(17) 0.5040(3) 0.36112(13) 0.0616(6) Uani 1 1 d .
H8A H 0.3384 0.4676 0.4196 0.092 Uiso 1 1 calc R
H8B H 0.3620 0.6089 0.3578 0.092 Uiso 1 1 calc R
H8C H 0.3717 0.4340 0.3254 0.092 Uiso 1 1 calc R
O3 O -0.42326(14) 0.5729(3) 0.25361(10) 0.1104(7) Uani 1 1 d .
C12 C -0.31384(18) 0.5722(3) 0.29236(13) 0.0620(6) Uani 1 1 d .
C13 C -0.29579(19) 0.6318(3) 0.38303(13) 0.0675(6) Uani 1 1 d .
H13A H -0.3627 0.5854 0.4149 0.081 Uiso 1 1 calc R
H13B H -0.3088 0.7456 0.3824 0.081 Uiso 1 1 calc R
C7 C 0.41700(19) 0.6789(3) 0.07101(15) 0.0805(7) Uani 1 1 d .
H7A H 0.4612 0.7131 0.0228 0.121 Uiso 1 1 calc R
H7B H 0.4438 0.5731 0.0866 0.121 Uiso 1 1 calc R
H7C H 0.4386 0.7487 0.1188 0.121 Uiso 1 1 calc R

loop_
_atom_site_aniso_label
_atom_site_aniso_U_11
_atom_site_aniso_U_22
_atom_site_aniso_U_33
_atom_site_aniso_U_23
_atom_site_aniso_U_13
_atom_site_aniso_U_12
C1 0.0230(8) 0.0276(8) 0.0350(9) -0.0027(6) 0.0029(6) 0.0006(6)
C9 0.0233(8) 0.0345(8) 0.0373(9) 0.0015(7) 0.0015(6) 0.0001(7)
C2 0.0276(8) 0.0340(9) 0.0328(9) -0.0008(6) 0.0003(6) 0.0016(7)
N1 0.0258(7) 0.0495(8) 0.0419(8) 0.0029(6) 0.0035(6) -0.0031(6)
C6 0.0276(8) 0.0262(8) 0.0347(8) -0.0040(6) 0.0011(6) 0.0028(7)
C3 0.0232(8) 0.0434(9) 0.0398(9) -0.0035(7) 0.0036(7) -0.0010(7)
O1 0.0374(7) 0.0807(9) 0.0402(7) 0.0034(6) 0.0123(5) -0.0094(7)
C5 0.0354(9) 0.0423(9) 0.0291(8) -0.0018(7) 0.0011(7) 0.0023(8)
C4 0.0330(9) 0.0396(9) 0.0355(9) -0.0037(7) 0.0086(7) -0.0034(7)
O2 0.0253(6) 0.0743(9) 0.0397(7) 0.0129(6) -0.0007(5) 0.0021(6)
C11 0.0302(9) 0.0511(10) 0.0340(9) -0.0023(7) -0.0012(7) 0.0048(8)
C10 0.0296(9) 0.0506(10) 0.0521(11) -0.0035(8) -0.0043(8) -0.0063(8)
C15 0.0379(10) 0.0540(11) 0.0451(10) -0.0116(8) 0.0115(8) -0.0079(8)
C14 0.0451(11) 0.0616(11) 0.0435(10) -0.0071(9) 0.0138(8) -0.0081(10)
C8 0.0286(9) 0.0989(16) 0.0548(12) 0.0197(11) -0.0086(8) 0.0002(10)
O3 0.0267(8) 0.235(2) 0.0698(11) -0.0007(12) 0.0046(7) 0.0162(11)
C12 0.0279(10) 0.1053(17) 0.0544(13) 0.0117(11) 0.0129(9) 0.0019(10)
C13 0.0439(12) 0.1021(17) 0.0600(14) 0.0025(12) 0.0227(10) 0.0065(12)
C7 0.0370(12) 0.139(2) 0.0687(15) 0.0147(14) 0.0203(10) -0.0124(13)

loop_
_atom_type_symbol
_atom_type_description
_atom_type_scat_dispersion_real
_atom_type_scat_dispersion_imag
_atom_type_scat_source
C C 0.0033 0.0016 'International Tables Vol C Tables 4.2.6.8 and 6.1.1.4'
H H 0.0000 0.0000 'International Tables Vol C Tables 4.2.6.8 and 6.1.1.4'
O O 0.0106 0.0060 'International Tables Vol C Tables 4.2.6.8 and 6.1.1.4'
N N 0.0061 0.0033 'International Tables Vol C Tables 4.2.6.8 and 6.1.1.4'

loop_
_geom_angle_atom_site_label_1
_geom_angle_atom_site_label_2
_geom_angle_atom_site_label_3
_geom_angle
C6 C1 C2 117.31(13)
C6 C1 C9 122.98(13)
C2 C1 C9 119.67(13)
N1 C9 C15 109.73(13)
N1 C9 C1 111.04(13)
C15 C9 C1 112.91(13)
O2 C2 C3 122.14(14)
O2 C2 C1 115.51(13)
C3 C2 C1 122.34(14)
C12 N1 C10 118.68(15)
C12 N1 C9 125.59(15)
C10 N1 C9 115.63(13)
C5 C6 C1 120.58(14)
C5 C6 C11 119.95(13)
C1 C6 C11 119.37(13)
C4 C3 C2 118.58(14)
C4 O1 C7 117.93(14)
C4 C5 C6 120.65(14)
O1 C4 C5 115.79(14)
O1 C4 C3 123.87(14)
C5 C4 C3 120.34(14)
C2 O2 C8 118.36(13)
C10 C11 C6 109.46(13)
N1 C10 C11 108.23(13)
C14 C15 C9 109.71(14)
C13 C14 C15 107.96(16)
O3 C12 N1 121.24(19)
O3 C12 C13 119.40(17)
N1 C12 C13 119.35(17)
C12 C13 C14 114.78(16)

loop_
_geom_bond_atom_site_label_1
_geom_bond_atom_site_label_2
_geom_bond_distance
C1 C6 1.394(2)
C1 C2 1.4021(19)
C1 C9 1.524(2)
C9 N1 1.4759(19)
C9 C15 1.523(2)
C2 O2 1.3713(17)
C2 C3 1.389(2)
N1 C12 1.346(2)
N1 C10 1.453(2)
C6 C5 1.389(2)
C6 C11 1.510(2)
C3 C4 1.383(2)
O1 C4 1.3737(18)
O1 C7 1.409(2)
C5 C4 1.380(2)
O2 C8 1.4172(19)
C11 C10 1.507(2)
C15 C14 1.517(2)
C14 C13 1.509(2)
O3 C12 1.228(2)
C12 C13 1.499(3)
